data_7027747
loop_
_publ_author_name
'Vila, Jos\'e M.'
'Pereira, Ma Teresa'
'Ortigueira, Juan M.'
'Gra\~na, Mar\'ia'
'Lata, Dar\'io'
'Su\'arez, Antonio'
'Fern\'andez, Jes\'us J.'
'Fern\'andez, Alberto'
'L\'opez-Torres, Margarita'
'Adams, Harry'

_publ_section_title
;
 Formation, characterization, and structural studies of novel
 thiosemicarbazone palladium(II) complexes. Crystal structures of
 [{Pd[C6H4C(Et)&#xE006;NN&#xE006;C(S)NH2]}4],
 [Pd{C6H4C(Et)&#xE006;NN&#xE006; C(S)NH2}(PMePh2)] and
 [{Pd[C6H4C(Et)&#xE006;NN&#xE006;C(S)NH2]}2(\m-Ph2PCH2PPh2)]
;
_journal_issue 23
_journal_name_full 'Journal of the Chemical Society, Dalton Transactions'
_journal_page_first 4193
_journal_paper_doi 10.1039/a906276i
_journal_year 1999
_chemical_formula_sum 'C51 H56 N6 O2 P2 Pd2 S2'
_chemical_formula_weight 1123.88
_chemical_name_systematic
; 
 ? 
;
_space_group_IT_number 2
_symmetry_cell_setting triclinic
_symmetry_space_group_name_Hall '-P 1'
_symmetry_space_group_name_H-M 'P -1'
_atom_sites_solution_hydrogens geom
_atom_sites_solution_primary direct
_atom_sites_solution_secondary difmap
_audit_creation_method SHELXL-97
_cell_angle_alpha 93.9370(10)
_cell_angle_beta 90.9930(10)
_cell_angle_gamma 92.30
_cell_formula_units_Z 4
_cell_length_a 13.8547(2)
_cell_length_b 17.8565(2)
_cell_length_c 21.11840(10)
_cell_measurement_temperature 293(2)
_cell_volume 5207.03(10)
_computing_cell_refinement 'SAINT (Siemens, 1996)'
_computing_data_collection 'SMART (Siemens, 1996)'
_computing_data_reduction 'SAINT (Siemens, 1996)'
_computing_structure_refinement 'SHELXL-97 (Sheldrick, 1997)'
_computing_structure_solution 'SHELXS-97 (Sheldrick, 1997)'
_diffrn_ambient_temperature 293(2)
_diffrn_measured_fraction_theta_full 0.980
_diffrn_measured_fraction_theta_max 0.980
_diffrn_measurement_device_type '\w scans'
_diffrn_radiation_monochromator graphite
_diffrn_radiation_source 'fine-focus sealed tube'
_diffrn_radiation_type MoK\a
_diffrn_radiation_wavelength 0.71073
_diffrn_reflns_av_R_equivalents 0.0449
_diffrn_reflns_av_sigmaI/netI 0.1136
_diffrn_reflns_limit_h_max 16
_diffrn_reflns_limit_h_min -15
_diffrn_reflns_limit_k_max 21
_diffrn_reflns_limit_k_min -18
_diffrn_reflns_limit_l_max 25
_diffrn_reflns_limit_l_min -25
_diffrn_reflns_number 27248
_diffrn_reflns_theta_full 25.00
_diffrn_reflns_theta_max 25.00
_diffrn_reflns_theta_min 0.97
_diffrn_standards_decay_% '< 1'
_exptl_absorpt_coefficient_mu 0.876
_exptl_absorpt_correction_T_max 1.0000
_exptl_absorpt_correction_T_min 0.7589
_exptl_absorpt_correction_type 'empirical using SADABS (Sheldrick, 1996)'
_exptl_crystal_colour yellow
_exptl_crystal_density_diffrn 1.434
_exptl_crystal_density_method 'not measured'
_exptl_crystal_F_000 2296
_exptl_crystal_size_max 0.25
_exptl_crystal_size_mid 0.20
_exptl_crystal_size_min 0.10
_refine_diff_density_max 0.738
_refine_diff_density_min -0.490
_refine_diff_density_rms 0.097
_refine_ls_extinction_method none
_refine_ls_goodness_of_fit_ref 1.025
_refine_ls_hydrogen_treatment mixed
_refine_ls_matrix_type full
_refine_ls_number_parameters 1171
_refine_ls_number_reflns 17986
_refine_ls_number_restraints 0
_refine_ls_restrained_S_all 1.025
_refine_ls_R_factor_all 0.1334
_refine_ls_R_factor_gt 0.0613
_refine_ls_shift/su_max 0.001
_refine_ls_shift/su_mean 0.000
_refine_ls_structure_factor_coef Fsqd
_refine_ls_weighting_details 'w=1/[\s^2^(Fo^2^)+(0.0418P)^2^+3.2609P] where P=(Fo^2^+2Fc^2^)/3'
_refine_ls_weighting_scheme calc
_refine_ls_wR_factor_gt 0.1121
_refine_ls_wR_factor_ref 0.1424
_reflns_number_gt 10201
_reflns_number_total 17986
_reflns_threshold_expression >2sigma(I)
_cod_data_source_file 906276isup1.cif
_cod_data_source_block 7b'
_cod_depositor_comments
;
The following automatic conversions were performed:

'_refine_ls_weighting_scheme' value 'calc
w=1/[\s^2^(Fo^2^)+(0.0418P)^2^+3.2609P] where P=(Fo^2^+2Fc^2^)/3' was
changed to 'calc'. New tag '_refine_ls_weighting_details' was
created. The value of the new tag was set to
'w=1/[\s^2^(Fo^2^)+(0.0418P)^2^+3.2609P] where P=(Fo^2^+2Fc^2^)/3'.

Automatic conversion script
Id: cif_fix_values 3143 2015-03-26 13:38:13Z robertas 
;
_cod_original_cell_volume 5207.02(10)
_cod_original_sg_symbol_H-M P-1
_cod_database_code 7027747

loop_
_symmetry_equiv_pos_as_xyz
'x, y, z'
'-x, -y, -z'

loop_
_atom_site_label
_atom_site_type_symbol
_atom_site_fract_x
_atom_site_fract_y
_atom_site_fract_z
_atom_site_U_iso_or_equiv
_atom_site_adp_type
_atom_site_occupancy
_atom_site_calc_flag
_atom_site_refinement_flags
C1 C 0.6611(6) 0.2537(4) -0.8427(4) 0.058(2) Uani 1 d .
C2 C 0.6408(7) 0.2312(5) -0.9049(4) 0.075(3) Uani 1 d .
H2A H 0.5752 0.2167 -0.9168 0.080 Uiso 1 d R
C3 C 0.7136(8) 0.2295(5) -0.9516(5) 0.090(3) Uani 1 d .
H3A H 0.6978 0.2123 -0.9947 0.080 Uiso 1 d R
C4 C 0.8066(8) 0.2516(6) -0.9338(5) 0.088(3) Uani 1 d .
H4A H 0.8563 0.2511 -0.9650 0.080 Uiso 1 d R
C5 C 0.8289(7) 0.2749(5) -0.8717(5) 0.082(3) Uani 1 d .
H5A H 0.8941 0.2906 -0.8598 0.080 Uiso 1 d R
C6 C 0.7580(6) 0.2763(5) -0.8252(4) 0.069(3) Uani 1 d .
C7 C 0.7786(6) 0.3041(5) -0.7597(4) 0.068(3) Uani 1 d .
C8 C 0.6320(6) 0.3299(4) -0.6313(4) 0.057(2) Uani 1 d .
C9 C 0.8747(7) 0.3338(8) -0.7360(5) 0.110(4) Uani 1 d .
H9A H 0.9247 0.3119 -0.7612 0.080 Uiso 1 d R
H9B H 0.8843 0.3212 -0.6929 0.080 Uiso 1 d R
C10 C 0.8826(9) 0.4135(8) -0.7362(7) 0.174(8) Uani 1 d .
H10A H 0.9446 0.4334 -0.7206 0.080 Uiso 1 d R
H10B H 0.8735 0.4257 -0.7794 0.080 Uiso 1 d R
H10C H 0.8328 0.4351 -0.7107 0.080 Uiso 1 d R
C11 C 0.1525(5) 0.3406(4) -0.7847(4) 0.053(2) Uani 1 d .
C12 C 0.1816(6) 0.3591(5) -0.7217(4) 0.061(2) Uani 1 d .
H12A H 0.2031 0.3195 -0.6970 0.080 Uiso 1 d R
C13 C 0.1808(7) 0.4326(6) -0.6945(5) 0.078(3) Uani 1 d .
H13A H 0.2018 0.4429 -0.6511 0.080 Uiso 1 d R
C14 C 0.1513(7) 0.4897(5) -0.7287(5) 0.081(3) Uani 1 d .
H14A H 0.1511 0.5399 -0.7093 0.080 Uiso 1 d R
C15 C 0.1206(6) 0.4749(5) -0.7915(5) 0.073(3) Uani 1 d .
H15A H 0.0994 0.5147 -0.8159 0.080 Uiso 1 d R
C16 C 0.1204(5) 0.4017(5) -0.8190(4) 0.055(2) Uani 1 d .
C17 C 0.0899(6) 0.3843(5) -0.8852(4) 0.060(2) Uani 1 d .
C18 C 0.0816(5) 0.2205(5) -0.9802(4) 0.055(2) Uani 1 d .
C19 C 0.0585(7) 0.4429(5) -0.9279(4) 0.086(3) Uani 1 d .
H19A H 0.0671 0.4250 -0.9713 0.080 Uiso 1 d R
H19B H 0.0983 0.4879 -0.9196 0.080 Uiso 1 d R
C20 C -0.0467(8) 0.4608(6) -0.9186(5) 0.112(4) Uani 1 d .
H20A H -0.0652 0.4982 -0.9465 0.080 Uiso 1 d R
H20B H -0.0864 0.4159 -0.9276 0.080 Uiso 1 d R
H20C H -0.0550 0.4792 -0.8754 0.080 Uiso 1 d R
C21 C 0.3435(5) 0.2045(4) -0.7528(3) 0.050(2) Uani 1 d .
H21A H 0.3405 0.2506 -0.7269 0.080 Uiso 1 d R
H21B H 0.3691 0.1683 -0.7261 0.080 Uiso 1 d R
C22 C 0.2150(7) 0.0709(4) -0.7892(4) 0.059(2) Uani 1 d .
C23 C 0.2917(8) 0.0259(5) -0.7771(4) 0.081(3) Uani 1 d .
H23A H 0.3506 0.0493 -0.7594 0.080 Uiso 1 d R
C24 C 0.2844(11) -0.0514(7) -0.7894(6) 0.110(4) Uani 1 d .
H24A H 0.3387 -0.0815 -0.7817 0.080 Uiso 1 d R
C25 C 0.1978(14) -0.0855(7) -0.8130(7) 0.139(7) Uani 1 d .
H25A H 0.1928 -0.1390 -0.8218 0.080 Uiso 1 d R
C26 C 0.1239(11) -0.0428(7) -0.8241(6) 0.123(5) Uani 1 d .
H26A H 0.0640 -0.0666 -0.8397 0.080 Uiso 1 d R
C27 C 0.1315(8) 0.0345(5) -0.8123(4) 0.084(3) Uani 1 d .
H27A H 0.0774 0.0647 -0.8205 0.080 Uiso 1 d R
C28 C 0.1644(6) 0.1764(4) -0.6925(3) 0.049(2) Uani 1 d .
C29 C 0.2140(6) 0.1606(5) -0.6386(4) 0.060(2) Uani 1 d .
H29A H 0.2799 0.1464 -0.6420 0.080 Uiso 1 d R
C30 C 0.1702(7) 0.1640(5) -0.5806(4) 0.072(3) Uani 1 d .
H30A H 0.2058 0.1545 -0.5427 0.080 Uiso 1 d R
C31 C 0.0752(8) 0.1810(5) -0.5771(4) 0.077(3) Uani 1 d .
H31A H 0.0446 0.1835 -0.5366 0.080 Uiso 1 d R
C32 C 0.0217(7) 0.1945(5) -0.6308(5) 0.079(3) Uani 1 d .
H32A H -0.0451 0.2061 -0.6273 0.080 Uiso 1 d R
C33 C 0.0673(6) 0.1926(4) -0.6883(4) 0.064(2) Uani 1 d .
H33A H 0.0312 0.2017 -0.7261 0.080 Uiso 1 d R
C34 C 0.3904(5) 0.2928(4) -0.8604(4) 0.049(2) Uani 1 d .
C35 C 0.3856(6) 0.3646(5) -0.8313(4) 0.070(3) Uani 1 d .
H35A H 0.4065 0.3729 -0.7877 0.080 Uiso 1 d R
C36 C 0.3527(7) 0.4227(5) -0.8632(6) 0.088(3) Uani 1 d .
H36A H 0.3496 0.4719 -0.8421 0.080 Uiso 1 d R
C37 C 0.3232(7) 0.4109(7) -0.9258(6) 0.093(4) Uani 1 d .
H37A H 0.2979 0.4512 -0.9480 0.080 Uiso 1 d R
C38 C 0.3306(7) 0.3433(6) -0.9556(5) 0.085(3) Uani 1 d .
H38A H 0.3126 0.3358 -0.9998 0.080 Uiso 1 d R
C39 C 0.3625(6) 0.2837(5) -0.9243(4) 0.064(2) Uani 1 d .
H39A H 0.3671 0.2349 -0.9459 0.080 Uiso 1 d R
C40 C 0.4418(6) 0.1319(4) -0.8598(4) 0.053(2) Uani 1 d .
C41 C 0.5174(7) 0.0872(5) -0.8495(4) 0.076(3) Uani 1 d .
H41A H 0.5682 0.1053 -0.8202 0.080 Uiso 1 d R
C42 C 0.5214(9) 0.0173(6) -0.8806(6) 0.101(4) Uani 1 d .
H42A H 0.5742 -0.0140 -0.8720 0.080 Uiso 1 d R
C43 C 0.4490(10) -0.0085(6) -0.9242(5) 0.104(4) Uani 1 d .
H43A H 0.4525 -0.0567 -0.9469 0.080 Uiso 1 d R
C44 C 0.3735(8) 0.0357(6) -0.9342(4) 0.081(3) Uani 1 d .
H44A H 0.3226 0.0182 -0.9636 0.080 Uiso 1 d R
C45 C 0.3682(6) 0.1047(5) -0.9022(4) 0.062(2) Uani 1 d .
H45A H 0.3144 0.1356 -0.9092 0.080 Uiso 1 d R
C51 C -0.1285(5) 0.2492(5) -0.3535(3) 0.054(2) Uani 1 d .
C52 C -0.1096(6) 0.2281(5) -0.4165(4) 0.065(2) Uani 1 d .
H52A H -0.0454 0.2148 -0.4279 0.080 Uiso 1 d R
C53 C -0.1830(7) 0.2262(5) -0.4632(4) 0.074(3) Uani 1 d .
H53A H -0.1680 0.2123 -0.5065 0.080 Uiso 1 d R
C54 C -0.2752(6) 0.2440(5) -0.4479(4) 0.072(3) Uani 1 d .
H54A H -0.3248 0.2421 -0.4803 0.080 Uiso 1 d R
C55 C -0.2954(6) 0.2643(5) -0.3854(4) 0.067(2) Uani 1 d .
H55A H -0.3599 0.2771 -0.3745 0.080 Uiso 1 d R
C56 C -0.2249(6) 0.2669(4) -0.3379(4) 0.054(2) Uani 1 d .
C57 C -0.2437(5) 0.2872(4) -0.2717(4) 0.053(2) Uani 1 d .
C58 C -0.0936(6) 0.3167(4) -0.1397(4) 0.054(2) Uani 1 d .
C59 C -0.3419(5) 0.3052(5) -0.2468(4) 0.072(3) Uani 1 d .
H59A H -0.3514 0.2814 -0.2079 0.080 Uiso 1 d R
H59B H -0.3901 0.2845 -0.2769 0.080 Uiso 1 d R
C60 C -0.3571(6) 0.3879(6) -0.2353(5) 0.093(3) Uani 1 d .
H60A H -0.4209 0.3957 -0.2197 0.080 Uiso 1 d R
H60B H -0.3101 0.4089 -0.2045 0.080 Uiso 1 d R
H60C H -0.3493 0.4120 -0.2743 0.080 Uiso 1 d R
C61 C 0.3868(5) 0.3466(4) -0.2851(3) 0.0466(19) Uani 1 d .
C62 C 0.3554(6) 0.3646(5) -0.2237(4) 0.057(2) Uani 1 d .
H62A H 0.3309 0.3245 -0.1997 0.080 Uiso 1 d R
C63 C 0.3570(6) 0.4387(5) -0.1971(4) 0.074(3) Uani 1 d .
H63A H 0.3351 0.4483 -0.1545 0.080 Uiso 1 d R
C64 C 0.3905(6) 0.4969(5) -0.2303(4) 0.072(3) Uani 1 d .
H64A H 0.3908 0.5475 -0.2118 0.080 Uiso 1 d R
C65 C 0.4235(6) 0.4814(5) -0.2917(4) 0.060(2) Uani 1 d .
H65A H 0.4480 0.5216 -0.3156 0.080 Uiso 1 d R
C66 C 0.4217(5) 0.4084(4) -0.3188(4) 0.0468(19) Uani 1 d .
C67 C 0.4525(5) 0.3907(4) -0.3837(4) 0.0456(19) Uani 1 d .
C68 C 0.4502(5) 0.2250(4) -0.4772(3) 0.0461(19) Uani 1 d .
C69 C 0.4886(6) 0.4499(4) -0.4258(4) 0.060(2) Uani 1 d .
H69A H 0.4511 0.4936 -0.4186 0.080 Uiso 1 d R
H69B H 0.4801 0.4320 -0.4695 0.080 Uiso 1 d R
C70 C 0.5949(6) 0.4711(5) -0.4131(4) 0.085(3) Uani 1 d .
H70A H 0.6162 0.5093 -0.4401 0.080 Uiso 1 d R
H70B H 0.6030 0.4896 -0.3695 0.080 Uiso 1 d R
H70C H 0.6323 0.4274 -0.4208 0.080 Uiso 1 d R
C71 C 0.1850(5) 0.2074(4) -0.2578(3) 0.0430(18) Uani 1 d .
H71A H 0.1557 0.1714 -0.2316 0.080 Uiso 1 d R
H71B H 0.1916 0.2540 -0.2322 0.080 Uiso 1 d R
C72 C 0.0830(5) 0.1320(4) -0.3659(3) 0.051(2) Uani 1 d .
C73 C 0.0034(6) 0.0854(5) -0.3553(4) 0.068(2) Uani 1 d .
H73A H -0.0452 0.1026 -0.3265 0.080 Uiso 1 d R
C74 C -0.0057(7) 0.0146(5) -0.3864(5) 0.091(3) Uani 1 d .
H74A H -0.0614 -0.0172 -0.3793 0.080 Uiso 1 d R
C75 C 0.0631(9) -0.0109(6) -0.4271(5) 0.105(4) Uani 1 d .
H75A H 0.0569 -0.0607 -0.4475 0.080 Uiso 1 d R
C76 C 0.1430(8) 0.0350(6) -0.4366(4) 0.079(3) Uani 1 d .
H76A H 0.1910 0.0182 -0.4660 0.080 Uiso 1 d R
C77 C 0.1535(6) 0.1049(5) -0.4063(4) 0.056(2) Uani 1 d .
H77A H 0.2103 0.1358 -0.4126 0.080 Uiso 1 d R
C78 C 0.1491(5) 0.2934(4) -0.3686(4) 0.0467(19) Uani 1 d .
C79 C 0.1701(6) 0.2820(5) -0.4324(4) 0.065(2) Uani 1 d .
H79A H 0.1602 0.2324 -0.4525 0.080 Uiso 1 d R
C80 C 0.2047(7) 0.3397(6) -0.4666(5) 0.084(3) Uani 1 d .
H80A H 0.2180 0.3306 -0.5108 0.080 Uiso 1 d R
C81 C 0.2207(6) 0.4074(6) -0.4381(6) 0.081(3) Uani 1 d .
H81A H 0.2471 0.4467 -0.4623 0.080 Uiso 1 d R
C82 C 0.2002(6) 0.4231(5) -0.3761(5) 0.076(3) Uani 1 d .
H82A H 0.2119 0.4731 -0.3570 0.080 Uiso 1 d R
C83 C 0.1633(6) 0.3650(5) -0.3418(4) 0.066(2) Uani 1 d .
H83A H 0.1473 0.3756 -0.2981 0.080 Uiso 1 d R
C84 C 0.3031(6) 0.0751(4) -0.2891(3) 0.051(2) Uani 1 d .
C85 C 0.2237(7) 0.0282(5) -0.2777(4) 0.075(3) Uani 1 d .
H85A H 0.1658 0.0495 -0.2615 0.080 Uiso 1 d R
C86 C 0.2277(10) -0.0489(6) -0.2901(5) 0.104(4) Uani 1 d .
H86A H 0.1729 -0.0810 -0.2814 0.080 Uiso 1 d R
C87 C 0.3086(13) -0.0801(7) -0.3132(5) 0.118(5) Uani 1 d .
H87A H 0.3105 -0.1334 -0.3225 0.080 Uiso 1 d R
C88 C 0.3885(11) -0.0358(7) -0.3239(5) 0.105(4) Uani 1 d .
H88A H 0.4462 -0.0576 -0.3400 0.080 Uiso 1 d R
C89 C 0.3859(7) 0.0421(5) -0.3117(4) 0.076(3) Uani 1 d .
H89A H 0.4419 0.0735 -0.3191 0.080 Uiso 1 d R
C90 C 0.3590(5) 0.1811(4) -0.1908(3) 0.0437(18) Uani 1 d .
C91 C 0.3043(6) 0.1665(4) -0.1382(4) 0.057(2) Uani 1 d .
H91A H 0.2366 0.1539 -0.1436 0.080 Uiso 1 d R
C92 C 0.3481(7) 0.1693(5) -0.0785(4) 0.072(3) Uani 1 d .
H92A H 0.3092 0.1614 -0.0422 0.080 Uiso 1 d R
C93 C 0.4437(7) 0.1840(5) -0.0702(4) 0.072(3) Uani 1 d .
H93A H 0.4727 0.1847 -0.0285 0.080 Uiso 1 d R
C94 C 0.5000(6) 0.1971(5) -0.1218(4) 0.071(3) Uani 1 d .
H94A H 0.5683 0.2071 -0.1159 0.080 Uiso 1 d R
C95 C 0.4571(6) 0.1962(5) -0.1819(4) 0.063(2) Uani 1 d .
H95A H 0.4960 0.2061 -0.2178 0.080 Uiso 1 d R
N1 N 0.7032(4) 0.3043(4) -0.7238(3) 0.0577(18) Uani 1 d .
N2 N 0.7137(5) 0.3311(4) -0.6610(3) 0.069(2) Uani 1 d .
N3 N 0.6306(5) 0.3565(4) -0.5700(3) 0.073(2) Uani 1 d .
H3B H 0.5745 0.3560 -0.5491 0.080 Uiso 1 d R
H3C H 0.6854 0.3744 -0.5498 0.080 Uiso 1 d R
N4 N 0.0926(4) 0.3147(4) -0.9040(3) 0.0492(16) Uani 1 d .
N5 N 0.0676(5) 0.2920(4) -0.9664(3) 0.0588(18) Uani 1 d .
N6 N 0.0626(5) 0.1907(4) -1.0401(3) 0.081(2) Uani 1 d .
H6A H 0.0701 0.1415 -1.0502 0.080 Uiso 1 d R
H6B H 0.0423 0.2205 -1.0699 0.080 Uiso 1 d R
N7 N -0.1669(4) 0.2932(3) -0.2351(3) 0.0519(17) Uani 1 d .
N8 N -0.1765(5) 0.3141(4) -0.1711(3) 0.0582(18) Uani 1 d .
N9 N -0.0950(5) 0.3384(4) -0.0770(3) 0.075(2) Uani 1 d .
H9C H -0.0398 0.3401 -0.0537 0.080 Uiso 1 d R
H9D H -0.1506 0.3514 -0.0587 0.080 Uiso 1 d R
N10 N 0.4445(4) 0.3200(3) -0.4026(3) 0.0425(15) Uani 1 d .
N11 N 0.4690(4) 0.2963(3) -0.4640(3) 0.0470(15) Uani 1 d .
N12 N 0.4658(5) 0.1949(4) -0.5365(3) 0.068(2) Uani 1 d .
H12B H 0.4533 0.1455 -0.5461 0.080 Uiso 1 d R
H12C H 0.4885 0.2242 -0.5663 0.080 Uiso 1 d R
P1 P 0.43662(15) 0.22085(12) -0.81265(9) 0.0499(5) Uani 1 d .
P2 P 0.21772(15) 0.17240(11) -0.77154(9) 0.0471(5) Uani 1 d .
P3 P 0.09476(14) 0.22216(11) -0.32006(9) 0.0450(5) Uani 1 d .
P4 P 0.30855(14) 0.17701(11) -0.27153(9) 0.0412(5) Uani 1 d .
S1 S 0.51812(15) 0.29723(13) -0.66308(9) 0.0606(6) Uani 1 d .
S2 S 0.12054(17) 0.15506(12) -0.92739(10) 0.0632(6) Uani 1 d .
S3 S 0.01814(15) 0.29235(13) -0.17047(10) 0.0634(6) Uani 1 d .
S4 S 0.40624(15) 0.15953(11) -0.42457(9) 0.0546(5) Uani 1 d .
Pd1 Pd 0.57624(4) 0.26420(4) -0.76456(3) 0.05397(19) Uani 1 d .
Pd2 Pd 0.14645(4) 0.24403(3) -0.84149(3) 0.04789(17) Uani 1 d .
Pd3 Pd -0.04168(4) 0.26156(3) -0.27424(3) 0.04766(17) Uani 1 d .
Pd4 Pd 0.38661(4) 0.24898(3) -0.34008(2) 0.04006(16) Uani 1 d .
O1S O -0.1938(6) 0.4272(5) -0.4946(5) 0.139(3) Uani 1 d .
C1S C -0.1118(9) 0.4119(6) -0.4910(6) 0.084(3) Uani 1 d .
C2S C -0.0537(9) 0.4276(6) -0.4318(5) 0.124(4) Uani 1 d .
H2SA H -0.0937 0.4524 -0.4009 0.080 Uiso 1 d R
H2SB H -0.0327 0.3816 -0.4162 0.080 Uiso 1 d R
H2SC H 0.0016 0.4597 -0.4393 0.080 Uiso 1 d R
C3S C -0.0629(10) 0.3753(7) -0.5430(6) 0.145(5) Uani 1 d .
H3SA H -0.1077 0.3683 -0.5783 0.080 Uiso 1 d R
H3SB H -0.0079 0.4054 -0.5547 0.080 Uiso 1 d R
H3SC H -0.0422 0.3273 -0.5315 0.080 Uiso 1 d R
O2S O 0.7298(8) 0.4064(6) -1.0227(6) 0.213(7) Uani 1 d .
C4S C 0.6517(11) 0.4056(6) -1.0062(7) 0.103(4) Uani 1 d .
C5S C 0.5759(14) 0.3820(9) -1.0511(7) 0.243(12) Uani 1 d .
H5SA H 0.5997 0.3701 -1.0929 0.080 Uiso 1 d R
H5SB H 0.5404 0.3392 -1.0370 0.080 Uiso 1 d R
H5SC H 0.5343 0.4236 -1.0522 0.080 Uiso 1 d R
C6S C 0.6198(11) 0.4234(7) -0.9459(6) 0.166(6) Uani 1 d .
H6SA H 0.6761 0.4360 -0.9196 0.080 Uiso 1 d R
H6SB H 0.5790 0.4657 -0.9452 0.080 Uiso 1 d R
H6SC H 0.5851 0.3812 -0.9301 0.080 Uiso 1 d R
O3S O 0.3894(5) 0.0455(4) -0.5928(4) 0.113(3) Uani 1 d .
C7S C 0.3543(8) -0.0132(6) -0.5772(6) 0.084(3) Uani 1 d .
C8S C 0.3746(8) -0.0437(6) -0.5162(5) 0.111(4) Uani 1 d .
H8SA H 0.4188 -0.0108 -0.4910 0.080 Uiso 1 d R
H8SB H 0.3150 -0.0494 -0.4941 0.080 Uiso 1 d R
H8SC H 0.4021 -0.0919 -0.5236 0.080 Uiso 1 d R
C9S C 0.2931(13) -0.0586(8) -0.6198(7) 0.293(14) Uani 1 d .
H9SA H 0.2792 -0.0391 -0.6601 0.080 Uiso 1 d R
H9SB H 0.3185 -0.1077 -0.6266 0.080 Uiso 1 d R
H9SC H 0.2349 -0.0619 -0.5960 0.080 Uiso 1 d R
O4S O 0.1118(7) 0.0439(5) -0.0994(5) 0.150(4) Uani 1 d .
C10S C 0.1356(9) -0.0160(9) -0.0845(7) 0.118(5) Uani 1 d .
C11S C 0.1699(15) -0.0684(9) -0.1281(7) 0.41(2) Uani 1 d .
H11B H 0.1765 -0.0450 -0.1675 0.080 Uiso 1 d R
H11C H 0.2316 -0.0851 -0.1148 0.080 Uiso 1 d R
H11D H 0.1248 -0.1107 -0.1338 0.080 Uiso 1 d R
C12S C 0.1235(9) -0.0460(7) -0.0220(6) 0.140(5) Uani 1 d .
H12D H 0.1004 -0.0070 0.0066 0.080 Uiso 1 d R
H12E H 0.0774 -0.0878 -0.0253 0.080 Uiso 1 d R
H12F H 0.1841 -0.0622 -0.0062 0.080 Uiso 1 d R

loop_
_atom_site_aniso_label
_atom_site_aniso_U_11
_atom_site_aniso_U_22
_atom_site_aniso_U_33
_atom_site_aniso_U_23
_atom_site_aniso_U_13
_atom_site_aniso_U_12
C1 0.060(6) 0.065(6) 0.052(5) 0.012(5) 0.016(5) 0.009(4)
C2 0.074(7) 0.091(7) 0.061(6) 0.016(5) 0.015(5) 0.000(5)
C3 0.112(9) 0.090(8) 0.071(7) 0.025(6) 0.031(7) 0.008(7)
C4 0.084(8) 0.111(9) 0.073(8) 0.020(7) 0.038(7) 0.012(7)
C5 0.061(6) 0.108(8) 0.080(7) 0.026(6) 0.025(6) 0.014(6)
C6 0.056(6) 0.090(7) 0.065(6) 0.025(5) 0.020(5) 0.009(5)
C7 0.040(5) 0.103(7) 0.062(6) 0.021(5) 0.000(5) 0.011(5)
C8 0.061(6) 0.063(6) 0.047(5) 0.011(4) -0.006(4) 0.000(4)
C9 0.065(7) 0.200(14) 0.061(7) -0.005(9) 0.000(6) -0.004(9)
C10 0.102(11) 0.239(19) 0.162(14) -0.095(15) 0.036(10) -0.054(12)
C11 0.046(5) 0.059(5) 0.058(5) 0.017(4) 0.018(4) 0.001(4)
C12 0.074(6) 0.053(6) 0.055(6) 0.002(5) 0.008(5) -0.005(4)
C13 0.083(7) 0.074(7) 0.074(7) -0.014(6) 0.002(6) -0.014(6)
C14 0.090(7) 0.049(6) 0.104(9) -0.004(6) 0.017(7) -0.001(5)
C15 0.080(7) 0.064(7) 0.075(7) 0.015(6) 0.012(6) -0.001(5)
C16 0.048(5) 0.058(6) 0.060(6) 0.009(5) 0.010(4) -0.002(4)
C17 0.070(6) 0.045(5) 0.069(6) 0.021(5) 0.010(5) 0.007(4)
C18 0.054(5) 0.069(6) 0.043(5) 0.017(5) -0.001(4) -0.001(4)
C19 0.122(9) 0.064(6) 0.076(7) 0.026(5) 0.008(6) 0.018(6)
C20 0.132(10) 0.093(8) 0.119(10) 0.048(7) 0.000(8) 0.034(7)
C21 0.058(5) 0.061(5) 0.031(4) 0.007(4) 0.002(4) 0.004(4)
C22 0.093(7) 0.049(5) 0.035(5) 0.015(4) 0.011(5) 0.001(5)
C23 0.119(9) 0.051(6) 0.075(7) 0.020(5) 0.011(6) 0.006(6)
C24 0.161(13) 0.074(9) 0.103(10) 0.039(8) 0.024(9) 0.040(8)
C25 0.26(2) 0.050(9) 0.107(11) 0.016(8) 0.041(13) -0.012(11)
C26 0.203(16) 0.058(8) 0.103(10) 0.011(7) -0.026(10) -0.051(8)
C27 0.119(9) 0.059(7) 0.072(7) 0.009(5) -0.024(6) -0.020(6)
C28 0.065(6) 0.048(5) 0.035(4) 0.006(4) 0.010(4) -0.004(4)
C29 0.063(6) 0.077(6) 0.041(5) 0.010(4) 0.007(4) 0.003(5)
C30 0.088(7) 0.088(7) 0.039(5) 0.001(5) 0.002(5) -0.022(6)
C31 0.084(8) 0.092(7) 0.051(6) -0.009(5) 0.028(6) -0.022(6)
C32 0.062(6) 0.091(7) 0.083(7) 0.000(6) 0.027(6) 0.000(5)
C33 0.060(6) 0.073(6) 0.062(6) 0.013(5) 0.011(5) -0.002(5)
C34 0.040(4) 0.054(5) 0.054(5) 0.016(4) 0.012(4) 0.004(4)
C35 0.078(6) 0.055(6) 0.077(6) 0.003(5) 0.018(5) 0.000(5)
C36 0.095(8) 0.046(6) 0.128(10) 0.023(7) 0.042(8) 0.016(5)
C37 0.083(8) 0.093(9) 0.114(10) 0.067(8) 0.032(7) 0.030(7)
C38 0.089(7) 0.090(8) 0.082(7) 0.048(7) 0.011(6) 0.019(6)
C39 0.075(6) 0.064(6) 0.052(6) 0.008(5) 0.002(5) -0.002(5)
C40 0.068(6) 0.050(5) 0.043(5) 0.011(4) 0.010(4) 0.017(4)
C41 0.083(7) 0.076(7) 0.070(6) 0.008(6) 0.014(5) 0.020(6)
C42 0.119(10) 0.079(8) 0.110(10) 0.015(7) 0.008(8) 0.051(7)
C43 0.154(12) 0.073(8) 0.086(9) -0.012(7) 0.016(8) 0.036(8)
C44 0.120(9) 0.071(7) 0.049(6) -0.011(5) 0.004(6) -0.001(6)
C45 0.079(6) 0.057(6) 0.049(5) 0.000(5) 0.006(5) 0.004(5)
C51 0.047(5) 0.078(6) 0.039(5) 0.018(4) -0.003(4) -0.002(4)
C52 0.050(5) 0.083(6) 0.063(6) 0.004(5) -0.001(5) 0.001(5)
C53 0.076(7) 0.107(8) 0.039(5) 0.013(5) -0.017(5) -0.005(6)
C54 0.054(6) 0.093(7) 0.070(7) 0.015(6) -0.026(5) -0.006(5)
C55 0.052(5) 0.074(6) 0.076(7) 0.006(5) -0.013(5) 0.003(4)
C56 0.047(5) 0.061(5) 0.053(5) 0.012(4) -0.005(4) 0.000(4)
C57 0.041(5) 0.064(5) 0.057(5) 0.014(4) 0.004(4) 0.004(4)
C58 0.063(6) 0.057(5) 0.045(5) 0.012(4) 0.013(4) 0.009(4)
C59 0.040(5) 0.100(8) 0.077(6) 0.012(6) 0.001(5) -0.003(5)
C60 0.057(6) 0.120(9) 0.100(8) -0.014(7) -0.003(6) 0.027(6)
C61 0.047(5) 0.052(5) 0.041(4) 0.004(4) 0.000(4) 0.002(4)
C62 0.061(5) 0.056(5) 0.055(5) 0.002(4) 0.004(4) -0.001(4)
C63 0.090(7) 0.079(7) 0.049(5) -0.010(5) 0.014(5) -0.003(6)
C64 0.085(7) 0.060(6) 0.068(6) -0.014(5) 0.007(5) 0.003(5)
C65 0.067(6) 0.053(6) 0.062(6) 0.012(5) 0.000(5) 0.004(4)
C66 0.037(4) 0.050(5) 0.054(5) 0.003(4) -0.004(4) 0.003(4)
C67 0.033(4) 0.051(5) 0.053(5) 0.013(4) -0.003(4) -0.005(4)
C68 0.041(4) 0.060(5) 0.039(5) 0.012(4) 0.009(4) 0.002(4)
C69 0.078(6) 0.050(5) 0.055(5) 0.019(4) 0.003(5) 0.001(4)
C70 0.083(7) 0.091(7) 0.083(7) 0.031(6) -0.002(6) -0.034(5)
C71 0.040(4) 0.060(5) 0.028(4) 0.004(4) -0.006(3) -0.001(4)
C72 0.049(5) 0.061(5) 0.042(5) 0.005(4) -0.007(4) -0.002(4)
C73 0.058(6) 0.068(6) 0.075(6) -0.008(5) 0.000(5) -0.012(5)
C74 0.085(7) 0.066(7) 0.117(9) -0.013(6) 0.008(7) -0.024(6)
C75 0.130(11) 0.075(8) 0.105(9) -0.030(7) 0.009(8) -0.008(8)
C76 0.096(8) 0.077(7) 0.065(6) -0.009(6) 0.010(6) 0.015(6)
C77 0.053(5) 0.065(6) 0.049(5) 0.001(4) 0.000(4) 0.004(4)
C78 0.043(5) 0.050(5) 0.047(5) 0.004(4) -0.006(4) 0.006(4)
C79 0.073(6) 0.069(6) 0.055(6) 0.016(5) 0.002(5) -0.001(5)
C80 0.092(8) 0.088(8) 0.075(7) 0.025(7) 0.020(6) -0.004(6)
C81 0.062(6) 0.077(8) 0.108(9) 0.053(7) -0.003(6) -0.009(5)
C82 0.067(6) 0.055(6) 0.105(8) 0.017(6) -0.027(6) -0.003(5)
C83 0.060(6) 0.077(7) 0.061(6) 0.010(5) -0.015(5) 0.005(5)
C84 0.078(6) 0.047(5) 0.028(4) 0.011(4) -0.002(4) 0.005(4)
C85 0.100(8) 0.060(6) 0.064(6) 0.008(5) 0.000(5) -0.010(5)
C86 0.156(12) 0.054(8) 0.102(9) 0.021(6) -0.009(8) -0.024(7)
C87 0.221(18) 0.056(8) 0.078(8) -0.003(7) -0.013(10) 0.023(10)
C88 0.173(13) 0.074(8) 0.074(7) 0.017(7) 0.021(8) 0.054(8)
C89 0.103(8) 0.073(7) 0.057(6) 0.017(5) 0.018(6) 0.031(6)
C90 0.048(5) 0.053(5) 0.032(4) 0.012(4) 0.001(4) 0.005(4)
C91 0.056(5) 0.070(6) 0.045(5) 0.011(4) 0.001(4) 0.001(4)
C92 0.087(7) 0.096(7) 0.035(5) 0.010(5) 0.003(5) 0.012(6)
C93 0.080(7) 0.097(7) 0.039(5) 0.009(5) -0.011(5) 0.020(6)
C94 0.048(5) 0.100(7) 0.066(6) 0.011(5) -0.022(5) 0.006(5)
C95 0.047(5) 0.098(7) 0.046(5) 0.015(5) -0.007(4) -0.002(5)
N1 0.041(4) 0.079(5) 0.056(4) 0.020(4) 0.005(3) 0.008(3)
N2 0.052(4) 0.112(6) 0.045(4) 0.012(4) 0.000(4) -0.004(4)
N3 0.058(5) 0.103(6) 0.057(5) 0.004(4) -0.002(4) -0.009(4)
N4 0.053(4) 0.053(4) 0.042(4) 0.014(3) -0.002(3) -0.001(3)
N5 0.070(5) 0.057(5) 0.051(4) 0.011(4) 0.001(4) 0.008(4)
N6 0.123(7) 0.073(5) 0.048(4) 0.003(4) -0.027(4) 0.021(5)
N7 0.044(4) 0.061(4) 0.053(4) 0.018(4) 0.004(3) 0.004(3)
N8 0.051(4) 0.077(5) 0.047(4) 0.003(4) 0.005(4) 0.013(4)
N9 0.065(5) 0.120(6) 0.041(4) 0.003(4) 0.007(4) 0.027(4)
N10 0.037(3) 0.054(4) 0.038(4) 0.008(3) -0.002(3) 0.005(3)
N11 0.048(4) 0.053(4) 0.040(4) 0.005(3) 0.001(3) -0.007(3)
N12 0.103(6) 0.057(4) 0.043(4) 0.001(3) 0.020(4) -0.009(4)
P1 0.0522(13) 0.0592(14) 0.0394(11) 0.0072(10) 0.0072(10) 0.0073(10)
P2 0.0534(13) 0.0542(13) 0.0345(11) 0.0102(10) 0.0018(10) -0.0002(10)
P3 0.0407(11) 0.0567(13) 0.0378(11) 0.0046(10) -0.0017(9) 0.0030(10)
P4 0.0441(11) 0.0477(12) 0.0326(10) 0.0077(9) 0.0020(9) 0.0041(9)
S1 0.0545(13) 0.0837(16) 0.0439(12) 0.0107(11) 0.0051(10) -0.0072(11)
S2 0.0845(16) 0.0563(14) 0.0490(13) 0.0098(11) -0.0133(12) 0.0012(12)
S3 0.0491(13) 0.0980(18) 0.0437(12) 0.0032(12) -0.0018(10) 0.0157(12)
S4 0.0726(14) 0.0481(12) 0.0438(12) 0.0054(10) 0.0143(11) 0.0006(10)
Pd1 0.0496(4) 0.0717(5) 0.0423(4) 0.0136(3) 0.0068(3) 0.0034(3)
Pd2 0.0514(4) 0.0500(4) 0.0430(4) 0.0110(3) -0.0010(3) -0.0019(3)
Pd3 0.0413(3) 0.0624(4) 0.0401(3) 0.0075(3) -0.0011(3) 0.0058(3)
Pd4 0.0402(3) 0.0457(4) 0.0352(3) 0.0085(3) 0.0026(3) 0.0023(3)
O1S 0.078(5) 0.120(7) 0.222(10) 0.027(7) -0.029(6) 0.016(5)
C1S 0.082(8) 0.067(7) 0.103(9) 0.009(6) -0.014(7) -0.002(6)
C2S 0.147(11) 0.107(10) 0.117(10) 0.009(8) -0.028(9) 0.011(8)
C3S 0.188(15) 0.134(12) 0.113(11) 0.006(9) 0.018(11) 0.004(10)
O2S 0.165(10) 0.219(12) 0.282(14) 0.122(11) 0.134(11) 0.108(9)
C4S 0.134(11) 0.062(7) 0.118(11) 0.007(7) 0.052(10) 0.033(8)
C5S 0.42(3) 0.175(17) 0.123(15) -0.002(13) 0.025(19) -0.151(19)
C6S 0.220(17) 0.116(11) 0.159(14) -0.017(10) 0.053(13) 0.014(11)
O3S 0.117(6) 0.069(5) 0.153(7) 0.009(5) -0.016(5) -0.010(4)
C7S 0.091(8) 0.064(7) 0.096(8) -0.005(7) -0.023(7) 0.004(6)
C8S 0.093(8) 0.103(9) 0.133(11) -0.031(8) -0.019(8) 0.018(7)
C9S 0.52(4) 0.182(16) 0.162(16) 0.102(14) -0.19(2) -0.19(2)
O4S 0.165(9) 0.090(7) 0.195(10) 0.008(7) 0.006(7) 0.025(6)
C10S 0.112(10) 0.115(12) 0.127(12) -0.004(10) 0.048(9) 0.011(9)
C11S 0.76(6) 0.26(2) 0.27(2) 0.19(2) 0.34(3) 0.32(3)
C12S 0.117(11) 0.121(11) 0.177(15) -0.032(11) 0.001(11) -0.002(8)

loop_
_atom_type_symbol
_atom_type_description
_atom_type_scat_dispersion_real
_atom_type_scat_dispersion_imag
_atom_type_scat_source
C C 0.0033 0.0016 'International Tables Vol C Tables 4.2.6.8 and 6.1.1.4'
H H 0.0000 0.0000 'International Tables Vol C Tables 4.2.6.8 and 6.1.1.4'
N N 0.0061 0.0033 'International Tables Vol C Tables 4.2.6.8 and 6.1.1.4'
O O 0.0106 0.0060 'International Tables Vol C Tables 4.2.6.8 and 6.1.1.4'
P P 0.1023 0.0942 'International Tables Vol C Tables 4.2.6.8 and 6.1.1.4'
S S 0.1246 0.1234 'International Tables Vol C Tables 4.2.6.8 and 6.1.1.4'
Pd Pd -0.9988 1.0072 'International Tables Vol C Tables 4.2.6.8 and 6.1.1.4'

loop_
_geom_angle_atom_site_label_1
_geom_angle_atom_site_label_2
_geom_angle_atom_site_label_3
_geom_angle
C2 C1 C6 118.3(8)
C2 C1 Pd1 132.4(7)
C6 C1 Pd1 109.4(6)
C1 C2 C3 121.9(9)
C4 C3 C2 119.0(10)
C3 C4 C5 120.2(9)
C4 C5 C6 121.2(10)
C5 C6 C1 119.4(9)
C5 C6 C7 122.3(9)
C1 C6 C7 118.2(7)
N1 C7 C6 113.9(8)
N1 C7 C9 122.1(9)
C6 C7 C9 123.9(8)
N2 C8 N3 119.1(8)
N2 C8 S1 126.7(6)
N3 C8 S1 114.2(6)
C10 C9 C7 111.5(11)
C12 C11 C16 115.6(8)
C12 C11 Pd2 134.1(6)
C16 C11 Pd2 110.3(6)
C13 C12 C11 122.0(8)
C14 C13 C12 121.0(9)
C13 C14 C15 119.8(9)
C14 C15 C16 119.7(9)
C15 C16 C11 121.9(8)
C15 C16 C17 121.1(8)
C11 C16 C17 117.0(8)
N4 C17 C16 114.4(7)
N4 C17 C19 122.4(8)
C16 C17 C19 123.1(8)
N5 C18 N6 119.3(7)
N5 C18 S2 126.6(6)
N6 C18 S2 114.0(7)
C17 C19 C20 111.7(7)
P2 C21 P1 124.7(4)
C27 C22 C23 116.3(9)
C27 C22 P2 119.6(7)
C23 C22 P2 124.0(8)
C24 C23 C22 121.6(11)
C23 C24 C25 119.7(13)
C26 C25 C24 119.0(14)
C25 C26 C27 121.3(14)
C22 C27 C26 122.1(11)
C29 C28 C33 119.0(7)
C29 C28 P2 123.3(6)
C33 C28 P2 117.6(6)
C28 C29 C30 120.9(8)
C31 C30 C29 119.3(9)
C30 C31 C32 121.5(8)
C33 C32 C31 118.5(8)
C32 C33 C28 120.8(8)
C35 C34 C39 116.5(7)
C35 C34 P1 117.1(7)
C39 C34 P1 126.3(6)
C36 C35 C34 121.7(9)
C35 C36 C37 120.0(10)
C38 C37 C36 119.6(10)
C37 C38 C39 121.4(10)
C38 C39 C34 120.7(9)
C41 C40 C45 118.5(8)
C41 C40 P1 118.4(7)
C45 C40 P1 122.9(6)
C40 C41 C42 120.8(10)
C41 C42 C43 120.3(10)
C44 C43 C42 118.9(10)
C43 C44 C45 120.9(11)
C44 C45 C40 120.5(9)
C52 C51 C56 117.9(7)
C52 C51 Pd3 132.0(6)
C56 C51 Pd3 110.1(5)
C51 C52 C53 120.7(8)
C54 C53 C52 121.0(8)
C53 C54 C55 119.0(8)
C54 C55 C56 121.7(8)
C55 C56 C51 119.7(7)
C55 C56 C57 123.2(8)
C51 C56 C57 117.1(7)
N7 C57 C56 114.3(7)
N7 C57 C59 121.6(7)
C56 C57 C59 124.0(8)
N8 C58 N9 117.0(7)
N8 C58 S3 126.4(6)
N9 C58 S3 116.6(7)
C60 C59 C57 114.1(7)
C62 C61 C66 115.8(7)
C62 C61 Pd4 132.8(6)
C66 C61 Pd4 111.3(5)
C61 C62 C63 122.1(7)
C64 C63 C62 121.1(8)
C63 C64 C65 118.7(8)
C66 C65 C64 121.0(8)
C65 C66 C61 121.4(7)
C65 C66 C67 122.2(7)
C61 C66 C67 116.4(7)
N10 C67 C66 114.7(6)
N10 C67 C69 122.7(7)
C66 C67 C69 122.6(7)
N11 C68 N12 119.3(6)
N11 C68 S4 126.7(6)
N12 C68 S4 114.0(6)
C67 C69 C70 111.9(7)
P4 C71 P3 125.4(4)
C73 C72 C77 118.4(8)
C73 C72 P3 117.8(6)
C77 C72 P3 123.5(6)
C74 C73 C72 119.8(8)
C75 C74 C73 121.2(9)
C74 C75 C76 118.8(10)
C77 C76 C75 120.9(9)
C76 C77 C72 120.8(8)
C83 C78 C79 116.7(7)
C83 C78 P3 118.1(6)
C79 C78 P3 125.0(7)
C80 C79 C78 121.5(9)
C81 C80 C79 119.8(10)
C80 C81 C82 122.1(9)
C81 C82 C83 118.2(9)
C78 C83 C82 121.8(9)
C89 C84 C85 117.9(8)
C89 C84 P4 117.6(7)
C85 C84 P4 124.3(7)
C86 C85 C84 120.3(9)
C87 C86 C85 121.0(12)
C86 C87 C88 120.2(12)
C87 C88 C89 119.6(12)
C84 C89 C88 121.0(10)
C95 C90 C91 118.2(7)
C95 C90 P4 118.5(5)
C91 C90 P4 123.2(6)
C92 C91 C90 119.9(8)
C93 C92 C91 121.5(8)
C92 C93 C94 119.8(8)
C93 C94 C95 119.6(8)
C90 C95 C94 121.0(7)
C7 N1 N2 119.0(7)
C7 N1 Pd1 117.0(6)
N2 N1 Pd1 124.0(5)
C8 N2 N1 112.4(7)
C17 N4 N5 119.5(7)
C17 N4 Pd2 117.2(6)
N5 N4 Pd2 123.1(5)
C18 N5 N4 112.6(6)
C57 N7 N8 119.0(6)
C57 N7 Pd3 117.0(5)
N8 N7 Pd3 123.8(5)
C58 N8 N7 112.4(6)
C67 N10 N11 120.2(6)
C67 N10 Pd4 116.7(5)
N11 N10 Pd4 123.0(5)
C68 N11 N10 112.8(6)
C34 P1 C40 110.5(4)
C34 P1 C21 105.6(3)
C40 P1 C21 105.0(3)
C34 P1 Pd1 109.1(3)
C40 P1 Pd1 115.8(3)
C21 P1 Pd1 110.2(2)
C22 P2 C28 99.9(3)
C22 P2 C21 108.2(4)
C28 P2 C21 101.7(3)
C22 P2 Pd2 118.4(3)
C28 P2 Pd2 114.7(3)
C21 P2 Pd2 112.1(2)
C72 P3 C78 109.9(3)
C72 P3 C71 104.2(3)
C78 P3 C71 105.9(3)
C72 P3 Pd3 115.3(3)
C78 P3 Pd3 111.6(2)
C71 P3 Pd3 109.1(2)
C90 P4 C84 99.4(3)
C90 P4 C71 101.9(3)
C84 P4 C71 108.2(4)
C90 P4 Pd4 116.0(2)
C84 P4 Pd4 118.0(2)
C71 P4 Pd4 111.6(2)
C8 S1 Pd1 94.6(3)
C18 S2 Pd2 94.8(3)
C58 S3 Pd3 95.0(3)
C68 S4 Pd4 94.9(3)
N1 Pd1 C1 81.5(3)
N1 Pd1 P1 178.31(18)
C1 Pd1 P1 97.1(3)
N1 Pd1 S1 82.27(19)
C1 Pd1 S1 163.3(3)
P1 Pd1 S1 99.16(7)
C11 Pd2 N4 81.0(3)
C11 Pd2 P2 96.4(2)
N4 Pd2 P2 175.02(18)
C11 Pd2 S2 163.7(2)
N4 Pd2 S2 82.7(2)
P2 Pd2 S2 99.96(7)
N7 Pd3 C51 81.1(3)
N7 Pd3 P3 177.7(2)
C51 Pd3 P3 97.2(2)
N7 Pd3 S3 82.2(2)
C51 Pd3 S3 163.1(2)
P3 Pd3 S3 99.50(7)
C61 Pd4 N10 80.8(3)
C61 Pd4 P4 96.7(2)
N10 Pd4 P4 174.13(16)
C61 Pd4 S4 163.2(2)
N10 Pd4 S4 82.43(18)
P4 Pd4 S4 100.01(7)
O1S C1S C3S 122.2(13)
O1S C1S C2S 122.1(12)
C3S C1S C2S 115.7(11)
O2S C4S C6S 127.2(18)
O2S C4S C5S 118.9(14)
C6S C4S C5S 113.9(15)
O3S C7S C9S 120.4(12)
O3S C7S C8S 123.7(11)
C9S C7S C8S 115.9(11)
O4S C10S C11S 121.6(15)
O4S C10S C12S 126.2(13)
C11S C10S C12S 111.9(14)

loop_
_geom_bond_atom_site_label_1
_geom_bond_atom_site_label_2
_geom_bond_distance
C1 C2 1.367(11)
C1 C6 1.421(12)
C1 Pd1 2.046(7)
C2 C3 1.423(11)
C3 C4 1.372(14)
C4 C5 1.375(13)
C5 C6 1.400(10)
C6 C7 1.458(12)
C7 N1 1.301(9)
C7 C9 1.480(13)
C8 N2 1.304(9)
C8 N3 1.348(9)
C8 S1 1.766(9)
C9 C10 1.423(15)
C11 C12 1.397(11)
C11 C16 1.430(10)
C11 Pd2 2.031(8)
C12 C13 1.396(11)
C13 C14 1.361(12)
C14 C15 1.391(12)
C15 C16 1.392(11)
C16 C17 1.462(11)
C17 N4 1.281(9)
C17 C19 1.500(10)
C18 N5 1.312(9)
C18 N6 1.356(10)
C18 S2 1.764(8)
C19 C20 1.518(12)
C21 P2 1.840(7)
C21 P1 1.850(7)
C22 C27 1.370(12)
C22 C23 1.389(11)
C22 P2 1.823(8)
C23 C24 1.385(13)
C24 C25 1.393(18)
C25 C26 1.327(18)
C26 C27 1.385(13)
C28 C29 1.371(10)
C28 C33 1.391(10)
C28 P2 1.835(7)
C29 C30 1.375(10)
C30 C31 1.364(12)
C31 C32 1.385(12)
C32 C33 1.377(10)
C34 C35 1.387(10)
C34 C39 1.395(10)
C34 P1 1.816(7)
C35 C36 1.364(12)
C36 C37 1.377(14)
C37 C38 1.332(13)
C38 C39 1.375(11)
C40 C41 1.366(11)
C40 C45 1.394(11)
C40 P1 1.820(8)
C41 C42 1.373(13)
C42 C43 1.393(15)
C43 C44 1.357(13)
C44 C45 1.369(11)
C51 C52 1.391(10)
C51 C56 1.423(10)
C51 Pd3 2.038(8)
C52 C53 1.402(11)
C53 C54 1.367(11)
C54 C55 1.380(11)
C55 C56 1.386(11)
C56 C57 1.451(10)
C57 N7 1.301(9)
C57 C59 1.506(10)
C58 N8 1.313(10)
C58 N9 1.355(9)
C58 S3 1.749(8)
C59 C60 1.503(11)
C61 C62 1.396(10)
C61 C66 1.426(9)
C61 Pd4 2.028(7)
C62 C63 1.401(11)
C63 C64 1.364(11)
C64 C65 1.394(10)
C65 C66 1.386(10)
C66 C67 1.461(10)
C67 N10 1.298(8)
C67 C69 1.502(9)
C68 N11 1.299(9)
C68 N12 1.353(9)
C68 S4 1.766(7)
C69 C70 1.520(11)
C71 P4 1.838(6)
C71 P3 1.838(7)
C72 C73 1.386(10)
C72 C77 1.387(9)
C72 P3 1.821(8)
C73 C74 1.384(11)
C74 C75 1.366(12)
C75 C76 1.377(13)
C76 C77 1.363(11)
C78 C83 1.367(10)
C78 C79 1.388(10)
C78 P3 1.834(7)
C79 C80 1.373(11)
C80 C81 1.322(12)
C81 C82 1.357(12)
C82 C83 1.393(11)
C84 C89 1.387(10)
C84 C85 1.390(11)
C84 P4 1.831(8)
C85 C86 1.387(12)
C86 C87 1.356(15)
C87 C88 1.365(16)
C88 C89 1.400(13)
C90 C95 1.382(10)
C90 C91 1.389(9)
C90 P4 1.827(7)
C91 C92 1.386(11)
C92 C93 1.347(12)
C93 C94 1.378(11)
C94 C95 1.391(10)
N1 N2 1.380(9)
N1 Pd1 2.028(7)
N4 N5 1.387(8)
N4 Pd2 2.040(6)
N7 N8 1.388(8)
N7 Pd3 2.019(6)
N10 N11 1.387(7)
N10 Pd4 2.045(5)
P1 Pd1 2.253(2)
P2 Pd2 2.259(2)
P3 Pd3 2.2541(19)
P4 Pd4 2.2616(18)
S1 Pd1 2.348(2)
S2 Pd2 2.341(2)
S3 Pd3 2.351(2)
S4 Pd4 2.339(2)
O1S C1S 1.181(11)
C1S C3S 1.435(13)
C1S C2S 1.480(14)
O2S C4S 1.143(13)
C4S C6S 1.377(14)
C4S C5S 1.433(19)
O3S C7S 1.206(11)
C7S C9S 1.417(15)
C7S C8S 1.460(13)
O4S C10S 1.194(14)
C10S C11S 1.372(16)
C10S C12S 1.468(16)

loop_
_geom_hbond_atom_site_label_D
_geom_hbond_atom_site_label_H
_geom_hbond_atom_site_label_A
_geom_hbond_distance_DH
_geom_hbond_distance_HA
_geom_hbond_distance_DA
_geom_hbond_angle_DHA
_geom_hbond_site_symmetry_A
N3 H3B N11 0.90 2.60 3.389(8) 147.6 .
N3 H3C O1S 0.90 2.17 3.064(11) 172.9 1_655
N6 H6A O4S 0.90 2.07 2.936(11) 160.1 1_554
N6 H6B S3 0.90 2.58 3.460(7) 166.1 1_554
N9 H9C N5 0.90 2.56 3.383(9) 151.6 1_556
N9 H9D O2S 0.90 2.09 2.970(11) 166.5 1_456
N12 H12B O3S 0.90 2.13 2.991(10) 159.1 .
N12 H12C S1 0.90 2.53 3.413(6) 167.4 .

loop_
_geom_torsion_atom_site_label_1
_geom_torsion_atom_site_label_2
_geom_torsion_atom_site_label_3
_geom_torsion_atom_site_label_4
_geom_torsion
C6 C1 C2 C3 0.5(13)
Pd1 C1 C2 C3 179.1(6)
C1 C2 C3 C4 -0.5(14)
C2 C3 C4 C5 0.1(15)
C3 C4 C5 C6 0.3(16)
C4 C5 C6 C1 -0.4(14)
C4 C5 C6 C7 -177.0(9)
C2 C1 C6 C5 0.0(13)
Pd1 C1 C6 C5 -179.0(7)
C2 C1 C6 C7 176.7(8)
Pd1 C1 C6 C7 -2.2(10)
C5 C6 C7 N1 177.1(8)
C1 C6 C7 N1 0.5(12)
C5 C6 C7 C9 0.5(15)
C1 C6 C7 C9 -176.1(9)
N1 C7 C9 C10 -80.9(13)
C6 C7 C9 C10 95.4(13)
C16 C11 C12 C13 -0.9(11)
Pd2 C11 C12 C13 178.0(6)
C11 C12 C13 C14 -0.1(13)
C12 C13 C14 C15 0.7(14)
C13 C14 C15 C16 -0.2(14)
C14 C15 C16 C11 -0.9(12)
C14 C15 C16 C17 -179.1(8)
C12 C11 C16 C15 1.4(11)
Pd2 C11 C16 C15 -177.8(6)
C12 C11 C16 C17 179.7(7)
Pd2 C11 C16 C17 0.5(8)
C15 C16 C17 N4 -179.4(7)
C11 C16 C17 N4 2.3(10)
C15 C16 C17 C19 0.9(12)
C11 C16 C17 C19 -177.3(7)
N4 C17 C19 C20 97.7(10)
C16 C17 C19 C20 -82.7(11)
C27 C22 C23 C24 1.8(13)
P2 C22 C23 C24 177.7(7)
C22 C23 C24 C25 -1.8(17)
C23 C24 C25 C26 1(2)
C24 C25 C26 C27 0(2)
C23 C22 C27 C26 -1.1(13)
P2 C22 C27 C26 -177.2(8)
C25 C26 C27 C22 0.4(18)
C33 C28 C29 C30 -3.1(12)
P2 C28 C29 C30 -179.6(6)
C28 C29 C30 C31 2.3(13)
C29 C30 C31 C32 0.3(14)
C30 C31 C32 C33 -1.8(14)
C31 C32 C33 C28 1.0(13)
C29 C28 C33 C32 1.4(12)
P2 C28 C33 C32 178.1(7)
C39 C34 C35 C36 1.8(11)
P1 C34 C35 C36 179.5(7)
C34 C35 C36 C37 0.0(14)
C35 C36 C37 C38 -2.6(15)
C36 C37 C38 C39 3.4(15)
C37 C38 C39 C34 -1.5(14)
C35 C34 C39 C38 -1.1(11)
P1 C34 C39 C38 -178.5(6)
C45 C40 C41 C42 0.5(12)
P1 C40 C41 C42 175.4(7)
C40 C41 C42 C43 1.4(15)
C41 C42 C43 C44 -1.8(17)
C42 C43 C44 C45 0.2(16)
C43 C44 C45 C40 1.7(13)
C41 C40 C45 C44 -2.0(11)
P1 C40 C45 C44 -176.7(6)
C56 C51 C52 C53 1.5(12)
Pd3 C51 C52 C53 -177.9(6)
C51 C52 C53 C54 -0.9(14)
C52 C53 C54 C55 0.3(14)
C53 C54 C55 C56 -0.3(14)
C54 C55 C56 C51 1.0(13)
C54 C55 C56 C57 -179.3(8)
C52 C51 C56 C55 -1.5(12)
Pd3 C51 C56 C55 178.0(6)
C52 C51 C56 C57 178.7(7)
Pd3 C51 C56 C57 -1.8(9)
C55 C56 C57 N7 -173.9(7)
C51 C56 C57 N7 5.9(11)
C55 C56 C57 C59 2.0(13)
C51 C56 C57 C59 -178.2(7)
N7 C57 C59 C60 74.9(10)
C56 C57 C59 C60 -100.8(10)
C66 C61 C62 C63 0.7(12)
Pd4 C61 C62 C63 -175.3(6)
C61 C62 C63 C64 -0.6(14)
C62 C63 C64 C65 -0.1(14)
C63 C64 C65 C66 0.5(13)
C64 C65 C66 C61 -0.4(12)
C64 C65 C66 C67 177.7(7)
C62 C61 C66 C65 -0.3(11)
Pd4 C61 C66 C65 176.6(6)
C62 C61 C66 C67 -178.5(6)
Pd4 C61 C66 C67 -1.6(8)
C65 C66 C67 N10 -178.5(7)
C61 C66 C67 N10 -0.3(9)
C65 C66 C67 C69 0.2(11)
C61 C66 C67 C69 178.4(6)
N10 C67 C69 C70 -98.6(9)
C66 C67 C69 C70 82.8(9)
C77 C72 C73 C74 -2.2(13)
P3 C72 C73 C74 -176.3(7)
C72 C73 C74 C75 0.8(16)
C73 C74 C75 C76 0.5(17)
C74 C75 C76 C77 -0.2(17)
C75 C76 C77 C72 -1.3(14)
C73 C72 C77 C76 2.5(12)
P3 C72 C77 C76 176.2(7)
C83 C78 C79 C80 1.0(12)
P3 C78 C79 C80 175.5(7)
C78 C79 C80 C81 1.5(14)
C79 C80 C81 C82 -2.8(16)
C80 C81 C82 C83 1.5(15)
C79 C78 C83 C82 -2.2(12)
P3 C78 C83 C82 -177.2(6)
C81 C82 C83 C78 1.1(13)
C89 C84 C85 C86 -1.3(13)
P4 C84 C85 C86 -177.2(7)
C84 C85 C86 C87 0.1(16)
C85 C86 C87 C88 1.1(19)
C86 C87 C88 C89 -1.0(19)
C85 C84 C89 C88 1.4(12)
P4 C84 C89 C88 177.5(7)
C87 C88 C89 C84 -0.2(16)
C95 C90 C91 C92 1.8(11)
P4 C90 C91 C92 178.7(6)
C90 C91 C92 C93 -1.8(13)
C91 C92 C93 C94 0.3(14)
C92 C93 C94 C95 1.1(14)
C91 C90 C95 C94 -0.4(12)
P4 C90 C95 C94 -177.5(7)
C93 C94 C95 C90 -1.0(13)
C6 C7 N1 N2 -178.6(7)
C9 C7 N1 N2 -1.9(13)
C6 C7 N1 Pd1 1.6(10)
C9 C7 N1 Pd1 178.3(8)
N3 C8 N2 N1 -178.2(7)
S1 C8 N2 N1 1.2(11)
C7 N1 N2 C8 178.2(7)
Pd1 N1 N2 C8 -2.0(9)
C16 C17 N4 N5 -178.4(6)
C19 C17 N4 N5 1.2(11)
C16 C17 N4 Pd2 -4.0(9)
C19 C17 N4 Pd2 175.6(6)
N6 C18 N5 N4 -178.3(7)
S2 C18 N5 N4 3.8(10)
C17 N4 N5 C18 174.5(7)
Pd2 N4 N5 C18 0.5(8)
C56 C57 N7 N8 178.6(6)
C59 C57 N7 N8 2.5(11)
C56 C57 N7 Pd3 -7.2(9)
C59 C57 N7 Pd3 176.7(6)
N9 C58 N8 N7 178.4(6)
S3 C58 N8 N7 -3.5(10)
C57 N7 N8 C58 178.8(7)
Pd3 N7 N8 C58 5.0(9)
C66 C67 N10 N11 178.3(6)
C69 C67 N10 N11 -0.5(10)
C66 C67 N10 Pd4 2.2(8)
C69 C67 N10 Pd4 -176.6(5)
N12 C68 N11 N10 176.7(6)
S4 C68 N11 N10 -4.3(9)
C67 N10 N11 C68 -175.1(6)
Pd4 N10 N11 C68 0.7(8)
C35 C34 P1 C40 -177.7(6)
C39 C34 P1 C40 -0.4(8)
C35 C34 P1 C21 69.2(6)
C39 C34 P1 C21 -113.5(7)
C35 C34 P1 Pd1 -49.3(6)
C39 C34 P1 Pd1 128.1(6)
C41 C40 P1 C34 142.9(6)
C45 C40 P1 C34 -42.4(7)
C41 C40 P1 C21 -103.6(6)
C45 C40 P1 C21 71.1(7)
C41 C40 P1 Pd1 18.3(7)
C45 C40 P1 Pd1 -167.1(5)
P2 C21 P1 C34 59.9(6)
P2 C21 P1 C40 -56.9(6)
P2 C21 P1 Pd1 177.6(4)
C27 C22 P2 C28 82.1(7)
C23 C22 P2 C28 -93.7(7)
C27 C22 P2 C21 -171.9(7)
C23 C22 P2 C21 12.3(7)
C27 C22 P2 Pd2 -43.1(7)
C23 C22 P2 Pd2 141.2(6)
C29 C28 P2 C22 76.4(8)
C33 C28 P2 C22 -100.2(7)
C29 C28 P2 C21 -34.7(8)
C33 C28 P2 C21 148.7(6)
C29 C28 P2 Pd2 -156.0(6)
C33 C28 P2 Pd2 27.4(7)
P1 C21 P2 C22 80.3(5)
P1 C21 P2 C28 -175.1(5)
P1 C21 P2 Pd2 -52.0(5)
C73 C72 P3 C78 -145.2(6)
C77 C72 P3 C78 41.1(7)
C73 C72 P3 C71 101.7(7)
C77 C72 P3 C71 -72.0(7)
C73 C72 P3 Pd3 -17.9(7)
C77 C72 P3 Pd3 168.4(6)
C83 C78 P3 C72 179.8(6)
C79 C78 P3 C72 5.4(8)
C83 C78 P3 C71 -68.1(7)
C79 C78 P3 C71 117.4(7)
C83 C78 P3 Pd3 50.5(7)
C79 C78 P3 Pd3 -123.9(6)
P4 C71 P3 C72 57.5(5)
P4 C71 P3 C78 -58.5(6)
P4 C71 P3 Pd3 -178.8(4)
C95 C90 P4 C84 98.5(7)
C91 C90 P4 C84 -78.5(7)
C95 C90 P4 C71 -150.5(6)
C91 C90 P4 C71 32.5(7)
C95 C90 P4 Pd4 -29.1(7)
C91 C90 P4 Pd4 153.9(5)
C89 C84 P4 C90 -85.0(6)
C85 C84 P4 C90 90.9(7)
C89 C84 P4 C71 169.1(6)
C85 C84 P4 C71 -15.0(8)
C89 C84 P4 Pd4 41.3(7)
C85 C84 P4 Pd4 -142.8(6)
P3 C71 P4 C90 175.9(5)
P3 C71 P4 C84 -79.9(5)
P3 C71 P4 Pd4 51.5(5)
N2 C8 S1 Pd1 -0.1(8)
N3 C8 S1 Pd1 179.3(6)
N5 C18 S2 Pd2 -5.2(7)
N6 C18 S2 Pd2 176.8(6)
N8 C58 S3 Pd3 0.8(7)
N9 C58 S3 Pd3 179.0(6)
N11 C68 S4 Pd4 4.9(7)
N12 C68 S4 Pd4 -176.0(5)
C7 N1 Pd1 C1 -2.3(6)
N2 N1 Pd1 C1 177.9(6)
C7 N1 Pd1 P1 -31(7)
N2 N1 Pd1 P1 149(6)
C7 N1 Pd1 S1 -178.6(6)
N2 N1 Pd1 S1 1.6(6)
C2 C1 Pd1 N1 -176.5(9)
C6 C1 Pd1 N1 2.3(6)
C2 C1 Pd1 P1 2.7(9)
C6 C1 Pd1 P1 -178.6(5)
C2 C1 Pd1 S1 -163.7(6)
C6 C1 Pd1 S1 15.1(12)
C34 P1 Pd1 N1 -47(6)
C40 P1 Pd1 N1 79(6)
C21 P1 Pd1 N1 -162(6)
C34 P1 Pd1 C1 -75.3(3)
C40 P1 Pd1 C1 50.1(3)
C21 P1 Pd1 C1 169.2(3)
C34 P1 Pd1 S1 100.8(3)
C40 P1 Pd1 S1 -133.8(3)
C21 P1 Pd1 S1 -14.7(3)
C8 S1 Pd1 N1 -0.7(3)
C8 S1 Pd1 C1 -13.5(8)
C8 S1 Pd1 P1 -179.7(3)
C12 C11 Pd2 N4 179.1(8)
C16 C11 Pd2 N4 -1.9(5)
C12 C11 Pd2 P2 -5.1(8)
C16 C11 Pd2 P2 173.9(5)
C12 C11 Pd2 S2 177.4(5)
C16 C11 Pd2 S2 -3.7(11)
C17 N4 Pd2 C11 3.4(6)
N5 N4 Pd2 C11 177.6(6)
C17 N4 Pd2 P2 -55(2)
N5 N4 Pd2 P2 119(2)
C17 N4 Pd2 S2 -177.1(6)
N5 N4 Pd2 S2 -2.9(5)
C22 P2 Pd2 C11 169.0(4)
C28 P2 Pd2 C11 51.4(3)
C21 P2 Pd2 C11 -64.0(3)
C22 P2 Pd2 N4 -133(2)
C28 P2 Pd2 N4 109(2)
C21 P2 Pd2 N4 -6(2)
C22 P2 Pd2 S2 -11.7(3)
C28 P2 Pd2 S2 -129.3(3)
C21 P2 Pd2 S2 115.3(3)
C18 S2 Pd2 C11 5.1(8)
C18 S2 Pd2 N4 3.3(3)
C18 S2 Pd2 P2 -172.4(3)
C57 N7 Pd3 C51 5.0(6)
N8 N7 Pd3 C51 178.9(6)
C57 N7 Pd3 P3 -40(5)
N8 N7 Pd3 P3 134(4)
C57 N7 Pd3 S3 -177.6(6)
N8 N7 Pd3 S3 -3.7(5)
C52 C51 Pd3 N7 178.0(9)
C56 C51 Pd3 N7 -1.5(5)
C52 C51 Pd3 P3 -3.7(8)
C56 C51 Pd3 P3 176.8(5)
C52 C51 Pd3 S3 168.8(5)
C56 C51 Pd3 S3 -10.7(12)
C72 P3 Pd3 N7 -6(4)
C78 P3 Pd3 N7 120(4)
C71 P3 Pd3 N7 -123(4)
C72 P3 Pd3 C51 -51.6(3)
C78 P3 Pd3 C51 74.9(4)
C71 P3 Pd3 C51 -168.4(3)
C72 P3 Pd3 S3 130.6(3)
C78 P3 Pd3 S3 -102.9(3)
C71 P3 Pd3 S3 13.8(3)
C58 S3 Pd3 N7 1.3(3)
C58 S3 Pd3 C51 10.5(8)
C58 S3 Pd3 P3 -177.0(3)
C62 C61 Pd4 N10 178.2(8)
C66 C61 Pd4 N10 2.1(5)
C62 C61 Pd4 P4 3.6(8)
C66 C61 Pd4 P4 -172.6(5)
C62 C61 Pd4 S4 178.8(5)
C66 C61 Pd4 S4 2.7(11)
C67 N10 Pd4 C61 -2.5(5)
N11 N10 Pd4 C61 -178.4(5)
C67 N10 Pd4 P4 63(2)
N11 N10 Pd4 P4 -113.2(17)
C67 N10 Pd4 S4 177.7(5)
N11 N10 Pd4 S4 1.8(5)
C90 P4 Pd4 C61 -52.2(3)
C84 P4 Pd4 C61 -169.9(4)
C71 P4 Pd4 C61 63.9(3)
C90 P4 Pd4 N10 -116.7(18)
C84 P4 Pd4 N10 125.6(18)
C71 P4 Pd4 N10 -0.6(18)
C90 P4 Pd4 S4 129.2(3)
C84 P4 Pd4 S4 11.5(3)
C71 P4 Pd4 S4 -114.7(3)
C68 S4 Pd4 C61 -3.4(8)
C68 S4 Pd4 N10 -2.7(3)
C68 S4 Pd4 P4 171.9(2)
